data_1567515
loop_
_publ_author_name
'Kurosawa, Miki B.'
'Kato, Kenta'
'Muto, Kei'
'Yamaguchi, Junichiro'

_publ_section_references
;
Dolomanov, O.V., Bourhis, L.J., Gildea, R.J, Howard, J.A.K. & Puschmann, H.
 (2009), J. Appl. Cryst. 42, 339-341.

Sheldrick, G.M. (2015). Acta Cryst. A71, 3-8.

Sheldrick, G.M. (2015). Acta Cryst. C71, 3-8.
;
_publ_section_title
;
 Unified Synthesis of Multiply Arylated Alkanes by Catalytic Deoxygenative
 Transformation of Diarylketones
;
_journal_name_full 'Chemical Science'
_journal_paper_doi 10.1039/D2SC03720C
_journal_year 2022
_chemical_formula_moiety 'C27 H20 O'
_chemical_formula_sum 'C27 H20 O'
_chemical_formula_weight 360.43
_space_group_crystal_system monoclinic
_space_group_IT_number 4
_space_group_name_Hall 'P 2yb'
_space_group_name_H-M_alt 'P 1 21 1'
_atom_sites_solution_hydrogens geom
_atom_sites_solution_primary dual
_audit_creation_date 2022-03-10
_audit_creation_method
;
Olex2 1.2
(compiled 2018.05.29 svn.r3508 for OlexSys, GUI svn.r5506)
;
_audit_update_record
;
2022-04-20 deposited with the CCDC.	2022-08-22 downloaded from the CCDC.
;
_cell_angle_alpha 90
_cell_angle_beta 96.0850(10)
_cell_angle_gamma 90
_cell_formula_units_Z 2
_cell_length_a 7.33910(10)
_cell_length_b 10.8689(2)
_cell_length_c 11.7668(2)
_cell_measurement_reflns_used 7392
_cell_measurement_temperature 100.00(10)
_cell_measurement_theta_max 73.8910
_cell_measurement_theta_min 3.7820
_cell_volume 933.33(3)
_computing_cell_refinement 'CrysAlisPro 1.171.41.121a (Rigaku OD, 2021)'
_computing_data_collection 'CrysAlisPro 1.171.41.121a (Rigaku OD, 2021)'
_computing_data_reduction 'CrysAlisPro 1.171.41.121a (Rigaku OD, 2021)'
_computing_molecular_graphics 'Olex2 (Dolomanov et al., 2009)'
_computing_publication_material 'Olex2 (Dolomanov et al., 2009)'
_computing_structure_refinement 'ShelXL (Sheldrick, 2015)'
_computing_structure_solution 'ShelXT (Sheldrick, 2015)'
_diffrn_ambient_environment N~2~
_diffrn_ambient_temperature 100.00(10)
_diffrn_detector 'Hybrid Pixel Array Detector'
_diffrn_detector_area_resol_mean 10.0000
_diffrn_detector_type HyPix
_diffrn_measured_fraction_theta_full 0.999
_diffrn_measured_fraction_theta_max 0.945
_diffrn_measurement_details
;
List of Runs (angles in degrees, time in seconds):

  # Type    Start    End  Width  t~exp~   \w     \q     \k     \f   Frames
#--------------------------------------------------------------------------
  1  \w     21.00  69.00   0.50    0.05    --   43.05  57.00 150.00   96
  2  \w     61.00  86.00   0.50    0.05    --   43.05  34.00  94.00   50
  3  \w     96.00 121.00   0.50    0.17    --  108.01  34.00  94.00   50
  4  \w    132.00 159.00   0.50    0.17    --  108.01  34.00  94.00   54
  5  \w     44.00  97.00   0.50    0.17    --  108.01 -77.00 -60.00  106
  6  \w     43.00  68.00   0.50    0.17    --  108.01 -61.00 120.00   50
  7  \w     42.00  67.00   0.50    0.17    --  108.01 -61.00  60.00   50
  8  \w     34.00  61.00   0.50    0.17    --  108.01 -61.00  30.00   54
  9  \w     36.00  66.00   0.50    0.17    --  108.01 -61.00   0.00   60
 10  \w     35.00  60.00   0.50    0.17    --  108.01 -61.00-180.00   50
 11  \w    -36.00  32.00   0.50    0.05    --   43.05 -19.00-180.00  136
 12  \w    -17.00  16.00   0.50    0.05    --   43.05 -34.00 -63.00   66
 13  \w     35.00  61.00   0.50    0.05    --   43.05-125.00-180.00   52
 14  \w     38.00  64.00   0.50    0.17    --  108.01-125.00-180.00   52
 15  \w     80.00 108.00   0.50    0.17    --  108.01-125.00-180.00   56
 16  \w    -50.00 -21.00   0.50    0.17    --  -96.00  45.00-180.00   58
 17  \w    -70.00 -22.00   0.50    0.17    --  -96.00  61.00-150.00   96
 18  \w    -51.00 -21.00   0.50    0.17    --  -96.00  45.00-150.00   60
 19  \w    -47.00 -21.00   0.50    0.17    --  -96.00  45.00-120.00   52
 20  \w     -5.00  34.00   0.50    0.05    --  -43.05  34.00  94.00   78
 21  \w    -42.00  -9.00   0.50    0.05    --  -43.05  34.00  94.00   66
 22  \w    -65.00 -22.00   0.50    0.17    --  -96.00  61.00 -90.00   86
 23  \w    -52.00 -27.00   0.50    0.17    --  -96.00  45.00 -90.00   50
 24  \w   -173.00-120.00   0.50    0.17    --  -96.00 -34.00 -63.00  106
 25  \w   -169.00 -67.00   0.50    0.17    --  -96.00 -77.00-120.00  204
 26  \w    -92.00 -67.00   0.50    0.17    --  -96.00 -77.00-180.00   50
 27  \w    -73.00 -19.00   0.50    0.05    --  -43.05 -77.00-150.00  108
 28  \w    -93.00 -67.00   0.50    0.17    --  -96.00 -76.00-110.84   52
 29  \w   -112.00 -69.00   0.50    0.17    --  -96.00 -75.00-149.35   86
 30  \w   -161.00-135.00   0.50    0.17    --  -96.00 -75.00-149.35   52
 31  \w   -166.00-141.00   0.50    0.17    --  -96.00 -77.00 -90.00   50
 32  \w   -139.00 -68.00   0.50    0.17    --  -96.00 -77.00 -90.00  142
 33  \w    -96.00 -70.00   0.50    0.17    --  -96.00 -69.00-149.48   52
 34  \w    -95.00 -70.00   0.50    0.17    --  -96.00 -72.00-136.72   50
 35  \w   -140.00 -73.00   0.50    0.17    --  -96.00 -61.00-120.00  134
 36  \w    -93.00 -68.00   0.50    0.17    --  -96.00 -77.00 150.00   50
 37  \w    -95.00 -70.00   0.50    0.17    --  -96.00 -69.00 178.04   50
 38  \w   -105.00 -72.00   0.50    0.17    --  -96.00 -64.00 150.92   66
 39  \w   -169.00 -74.00   0.50    0.17    --  -96.00 -61.00 150.00  190
 40  \w   -127.00-102.00   0.50    0.17    --  -96.00 -61.00 -90.00   50
 41  \w    -97.00 -72.00   0.50    0.17    --  -96.00 -61.00-157.06   50
 42  \w    -97.00 -72.00   0.50    0.17    --  -96.00 -61.00-180.00   50
 43  \w   -147.00-107.00   0.50    0.17    --  -96.00 -61.00-180.00   80
 44  \w   -145.00-120.00   0.50    0.17    --  -96.00 -61.00-157.06   50
 45  \w   -117.00 -20.00   0.50    0.05    --  -43.05 -34.00 -63.00  194
 46  \w   -114.00 -74.00   0.50    0.17    --  -96.00 -34.00 -63.00   80
 47  \w   -149.00 -75.00   0.50    0.17    --  -96.00 -45.00 150.00  148
;
_diffrn_measurement_device 'four-circle diffractometer'
_diffrn_measurement_device_type 'XtaLAB Synergy, Dualflex, HyPix'
_diffrn_measurement_method '\w scans'
_diffrn_orient_matrix_type 'CrysAlisPro convention (1999,Acta A55,543-557)'
_diffrn_orient_matrix_UB_11 -0.0075847000
_diffrn_orient_matrix_UB_12 -0.0593470000
_diffrn_orient_matrix_UB_13 -0.1192477000
_diffrn_orient_matrix_UB_21 -0.2086472000
_diffrn_orient_matrix_UB_22 -0.0166725000
_diffrn_orient_matrix_UB_23 -0.0015810000
_diffrn_orient_matrix_UB_31 -0.0308952000
_diffrn_orient_matrix_UB_32 0.1276980000
_diffrn_orient_matrix_UB_33 -0.0557462000
_diffrn_radiation_monochromator mirror
_diffrn_radiation_probe x-ray
_diffrn_radiation_type CuK\a
_diffrn_radiation_wavelength 1.54184
_diffrn_reflns_av_R_equivalents 0.0401
_diffrn_reflns_av_unetI/netI 0.0401
_diffrn_reflns_Laue_measured_fraction_full 0.999
_diffrn_reflns_Laue_measured_fraction_max 0.945
_diffrn_reflns_limit_h_max 9
_diffrn_reflns_limit_h_min -8
_diffrn_reflns_limit_k_max 13
_diffrn_reflns_limit_k_min -12
_diffrn_reflns_limit_l_max 14
_diffrn_reflns_limit_l_min -14
_diffrn_reflns_number 11335
_diffrn_reflns_point_group_measured_fraction_full 0.991
_diffrn_reflns_point_group_measured_fraction_max 0.915
_diffrn_reflns_theta_full 67.684
_diffrn_reflns_theta_max 75.083
_diffrn_reflns_theta_min 3.778
_diffrn_source 'micro-focus sealed X-ray tube'
_diffrn_source_type 'PhotonJet (Cu) X-ray Source'
_exptl_absorpt_coefficient_mu 0.588
_exptl_absorpt_correction_T_max 1.000
_exptl_absorpt_correction_T_min 0.611
_exptl_absorpt_correction_type gaussian
_exptl_absorpt_process_details
;
CrysAlisPro 1.171.41.121a (Rigaku Oxford Diffraction, 2021)
Numerical absorption correction based on gaussian integration over
a multifaceted crystal model
Empirical absorption correction using spherical harmonics,
implemented in SCALE3 ABSPACK scaling algorithm.
;
_exptl_crystal_colour 'clear colourless'
_exptl_crystal_density_diffrn 1.283
_exptl_crystal_description plate
_exptl_crystal_F_000 380
_exptl_crystal_recrystallization_method 'Vapour deposition'
_exptl_crystal_size_max 0.28
_exptl_crystal_size_mid 0.09
_exptl_crystal_size_min 0.05
_refine_diff_density_max 0.144
_refine_diff_density_min -0.175
_refine_diff_density_rms 0.036
_refine_ls_abs_structure_details
;
 Flack x determined using 1483 quotients [(I+)-(I-)]/[(I+)+(I-)]
 (Parsons, Flack and Wagner, Acta Cryst. B69 (2013) 249-259).
;
_refine_ls_abs_structure_Flack -0.12(15)
_refine_ls_extinction_method none
_refine_ls_goodness_of_fit_ref 1.043
_refine_ls_hydrogen_treatment constr
_refine_ls_matrix_type full
_refine_ls_number_parameters 253
_refine_ls_number_reflns 3526
_refine_ls_number_restraints 1
_refine_ls_restrained_S_all 1.043
_refine_ls_R_factor_all 0.0331
_refine_ls_R_factor_gt 0.0315
_refine_ls_shift/su_max 0.000
_refine_ls_shift/su_mean 0.000
_refine_ls_structure_factor_coef Fsqd
_refine_ls_weighting_details 'w=1/[\s^2^(Fo^2^)+(0.0357P)^2^+0.1139P] where P=(Fo^2^+2Fc^2^)/3'
_refine_ls_weighting_scheme calc
_refine_ls_wR_factor_gt 0.0761
_refine_ls_wR_factor_ref 0.0773
_reflns_Friedel_coverage 0.835
_reflns_Friedel_fraction_full 0.981
_reflns_Friedel_fraction_max 0.881
_reflns_number_gt 3382
_reflns_number_total 3526
_reflns_threshold_expression 'I > 2\s(I)'
_cod_data_source_file d2sc03720c2.cif
_cod_data_source_block 18
_cod_database_code 1567515
_shelx_shelxl_version_number 2018/3
_chemical_oxdiff_formula C27H20O
_shelx_space_group_comment
;
The symmetry employed for this shelxl refinement is uniquely defined
by the following loop, which should always be used as a source of
symmetry information in preference to the above space-group names.
They are only intended as comments.
;
_shelx_estimated_absorpt_t_max 0.971
_shelx_estimated_absorpt_t_min 0.853
_diffrn_oxdiff_digest_frames
;
019297801f8be3fbb4ae3f79c9e5cab41903672ae5e
;
_reflns_odcompleteness_completeness 99.94
_reflns_odcompleteness_iscentric 1
_reflns_odcompleteness_theta 66.97
_olex2_refinement_description
;
1. Fixed Uiso
 At 1.2 times of:
  All C(H) groups
2.a Aromatic/amide H refined with riding coordinates:
 C13(H13), C7(H7), C9(H9), C26(H26), C3(H3), C5(H5), C16(H16), C10(H10),
 C19(H19), C4(H4), C21(H21), C6(H6), C18(H18), C25(H25), C17(H17), C11(H11),
 C15(H15), C24(H24), C12(H12), C23(H23)
;
_olex2_submission_special_instructions 'No special instructions were received'
_oxdiff_exptl_absorpt_empirical_details
;
Empirical correction (ABSPACK) includes:
- Absorption correction using spherical harmonics
- Frame scaling
;
_oxdiff_exptl_absorpt_empirical_full_max 1.722
_oxdiff_exptl_absorpt_empirical_full_min 0.729

loop_
_space_group_symop_operation_xyz
'x, y, z'
'-x, y+1/2, -z'

loop_
_atom_site_label
_atom_site_type_symbol
_atom_site_fract_x
_atom_site_fract_y
_atom_site_fract_z
_atom_site_U_iso_or_equiv
_atom_site_adp_type
_atom_site_occupancy
_atom_site_site_symmetry_order
_atom_site_calc_flag
_atom_site_refinement_flags_posn
_atom_site_refinement_flags_adp
_atom_site_refinement_flags_occupancy
_atom_site_disorder_assembly
_atom_site_disorder_group
O1 O 0.43669(17) 0.59116(13) 0.66539(11) 0.0195(3) Uani 1 1 d . . . . .
C27 C 0.5232(3) 0.57810(19) 0.56802(16) 0.0192(4) Uani 1 1 d . . . . .
C20 C 0.2941(2) 0.50659(18) 0.65620(16) 0.0186(4) Uani 1 1 d . . . . .
C8 C 0.3429(2) 0.48400(18) 0.86421(16) 0.0193(4) Uani 1 1 d . . . . .
C13 C 0.3435(3) 0.55240(19) 0.96391(17) 0.0223(4) Uani 1 1 d . . . . .
H13 H 0.249658 0.611304 0.970782 0.027 Uiso 1 1 calc R . . . .
C7 C 0.0937(3) 0.28117(19) 0.82380(17) 0.0223(4) Uani 1 1 d . . . . .
H7 H 0.189983 0.282714 0.884479 0.027 Uiso 1 1 calc R . . . .
C9 C 0.4844(3) 0.39926(19) 0.85578(17) 0.0212(4) Uani 1 1 d . . . . .
H9 H 0.487581 0.353018 0.787505 0.025 Uiso 1 1 calc R . . . .
C22 C 0.4370(3) 0.48730(19) 0.49803(17) 0.0213(4) Uani 1 1 d . . . . .
C2 C 0.0699(2) 0.38076(18) 0.74985(16) 0.0195(4) Uani 1 1 d . . . . .
C1 C 0.1923(2) 0.49726(18) 0.76187(16) 0.0186(4) Uani 1 1 d . . . . .
C26 C 0.6745(3) 0.6437(2) 0.54333(17) 0.0227(4) Uani 1 1 d . . . . .
H26 H 0.729370 0.704909 0.593475 0.027 Uiso 1 1 calc R . . . .
C3 C -0.0752(3) 0.3771(2) 0.66236(17) 0.0224(4) Uani 1 1 d . . . . .
H3 H -0.095611 0.445129 0.611963 0.027 Uiso 1 1 calc R . . . .
C14 C 0.0702(3) 0.61025(19) 0.77629(16) 0.0201(4) Uani 1 1 d . . . . .
C5 C -0.1626(3) 0.1758(2) 0.72239(19) 0.0267(5) Uani 1 1 d . . . . .
H5 H -0.240462 0.105937 0.712789 0.032 Uiso 1 1 calc R . . . .
C16 C -0.1819(3) 0.7008(2) 0.86590(17) 0.0256(4) Uani 1 1 d . . . . .
H16 H -0.278009 0.691850 0.913387 0.031 Uiso 1 1 calc R . . . .
C10 C 0.6203(3) 0.3818(2) 0.94599(17) 0.0245(4) Uani 1 1 d . . . . .
H10 H 0.714731 0.323315 0.939317 0.029 Uiso 1 1 calc R . . . .
C19 C 0.0976(3) 0.72387(19) 0.72506(17) 0.0221(4) Uani 1 1 d . . . . .
H19 H 0.192274 0.732919 0.676505 0.027 Uiso 1 1 calc R . . . .
C4 C -0.1896(3) 0.2750(2) 0.64838(19) 0.0257(4) Uani 1 1 d . . . . .
H4 H -0.286402 0.273162 0.588034 0.031 Uiso 1 1 calc R . . . .
C21 C 0.2881(3) 0.44323(19) 0.55744(17) 0.0213(4) Uani 1 1 d . . . . .
H21 H 0.202086 0.381266 0.531871 0.026 Uiso 1 1 calc R . . . .
C6 C -0.0211(3) 0.17910(19) 0.81057(18) 0.0246(4) Uani 1 1 d . . . . .
H6 H -0.002722 0.111689 0.861892 0.029 Uiso 1 1 calc R . . . .
C18 C -0.0136(3) 0.8241(2) 0.74506(19) 0.0265(4) Uani 1 1 d . . . . .
H18 H 0.005485 0.900672 0.709332 0.032 Uiso 1 1 calc R . . . .
C25 C 0.7425(3) 0.6150(2) 0.44055(18) 0.0256(4) Uani 1 1 d . . . . .
H25 H 0.845879 0.658203 0.418969 0.031 Uiso 1 1 calc R . . . .
C17 C -0.1514(3) 0.8134(2) 0.81617(18) 0.0260(4) Uani 1 1 d . . . . .
H17 H -0.224297 0.882681 0.830748 0.031 Uiso 1 1 calc R . . . .
C11 C 0.6184(3) 0.4495(2) 1.04547(18) 0.0264(4) Uani 1 1 d . . . . .
H11 H 0.710641 0.437241 1.107388 0.032 Uiso 1 1 calc R . . . .
C15 C -0.0716(3) 0.6009(2) 0.84608(17) 0.0242(4) Uani 1 1 d . . . . .
H15 H -0.093120 0.524223 0.880963 0.029 Uiso 1 1 calc R . . . .
C24 C 0.6611(3) 0.5235(2) 0.36841(17) 0.0254(4) Uani 1 1 d . . . . .
H24 H 0.710797 0.505873 0.298875 0.030 Uiso 1 1 calc R . . . .
C12 C 0.4806(3) 0.5354(2) 1.05409(17) 0.0262(4) Uani 1 1 d . . . . .
H12 H 0.479657 0.582968 1.121779 0.031 Uiso 1 1 calc R . . . .
C23 C 0.5098(3) 0.4580(2) 0.39587(17) 0.0247(4) Uani 1 1 d . . . . .
H23 H 0.457022 0.394991 0.346955 0.030 Uiso 1 1 calc R . . . .

loop_
_atom_site_aniso_label
_atom_site_aniso_U_11
_atom_site_aniso_U_22
_atom_site_aniso_U_33
_atom_site_aniso_U_23
_atom_site_aniso_U_13
_atom_site_aniso_U_12
O1 0.0181(6) 0.0217(7) 0.0193(6) -0.0019(5) 0.0052(5) -0.0037(5)
C27 0.0193(9) 0.0215(10) 0.0168(8) 0.0020(7) 0.0025(7) 0.0050(7)
C20 0.0162(8) 0.0170(9) 0.0224(9) 0.0020(7) 0.0013(7) -0.0017(7)
C8 0.0179(8) 0.0202(10) 0.0199(9) 0.0025(7) 0.0030(7) -0.0040(7)
C13 0.0202(10) 0.0232(10) 0.0235(10) 0.0006(8) 0.0026(7) -0.0009(7)
C7 0.0212(9) 0.0237(10) 0.0223(10) -0.0005(8) 0.0042(7) -0.0016(8)
C9 0.0208(9) 0.0219(10) 0.0215(9) 0.0001(7) 0.0040(7) -0.0015(8)
C22 0.0203(9) 0.0218(10) 0.0211(9) 0.0024(8) -0.0009(7) 0.0028(7)
C2 0.0169(9) 0.0199(10) 0.0227(9) -0.0024(8) 0.0061(7) -0.0020(8)
C1 0.0184(8) 0.0181(9) 0.0195(9) -0.0005(7) 0.0025(7) -0.0018(7)
C26 0.0222(9) 0.0241(10) 0.0217(10) 0.0009(8) 0.0024(7) 0.0010(7)
C3 0.0185(9) 0.0229(10) 0.0255(10) -0.0014(8) 0.0014(7) 0.0014(8)
C14 0.0178(8) 0.0224(10) 0.0192(9) -0.0041(8) -0.0018(7) -0.0020(7)
C5 0.0225(10) 0.0243(11) 0.0346(11) -0.0072(9) 0.0092(8) -0.0064(8)
C16 0.0211(9) 0.0325(12) 0.0231(10) -0.0054(9) 0.0023(8) 0.0033(8)
C10 0.0211(9) 0.0242(11) 0.0284(10) 0.0037(8) 0.0029(8) 0.0020(8)
C19 0.0188(9) 0.0214(10) 0.0260(10) -0.0009(8) 0.0019(7) -0.0016(8)
C4 0.0183(9) 0.0281(11) 0.0302(11) -0.0073(8) 0.0006(7) -0.0009(8)
C21 0.0195(9) 0.0230(10) 0.0209(10) -0.0014(8) 0.0001(7) -0.0009(7)
C6 0.0266(10) 0.0202(10) 0.0281(11) 0.0008(8) 0.0083(8) -0.0030(8)
C18 0.0210(10) 0.0228(10) 0.0347(12) -0.0013(9) -0.0026(8) -0.0015(8)
C25 0.0217(9) 0.0296(12) 0.0263(10) 0.0045(8) 0.0071(8) 0.0016(8)
C17 0.0216(10) 0.0263(11) 0.0289(11) -0.0080(8) -0.0028(8) 0.0056(8)
C11 0.0231(9) 0.0316(11) 0.0238(10) 0.0047(8) -0.0014(8) -0.0003(9)
C15 0.0229(9) 0.0259(11) 0.0240(10) -0.0011(8) 0.0031(8) 0.0003(8)
C24 0.0252(10) 0.0327(12) 0.0186(9) 0.0016(8) 0.0047(7) 0.0048(9)
C12 0.0260(10) 0.0314(12) 0.0210(10) -0.0014(8) 0.0011(8) -0.0010(9)
C23 0.0260(10) 0.0276(11) 0.0203(10) -0.0023(8) 0.0010(8) 0.0028(8)

loop_
_atom_type_symbol
_atom_type_description
_atom_type_scat_dispersion_real
_atom_type_scat_dispersion_imag
_atom_type_scat_source
C C 0.0181 0.0091 'International Tables Vol C Tables 4.2.6.8 and 6.1.1.4'
H H 0.0000 0.0000 'International Tables Vol C Tables 4.2.6.8 and 6.1.1.4'
O O 0.0492 0.0322 'International Tables Vol C Tables 4.2.6.8 and 6.1.1.4'

loop_
_exptl_crystal_face_index_h
_exptl_crystal_face_index_k
_exptl_crystal_face_index_l
_exptl_crystal_face_perp_dist
0 7 -2 0.0378
0 2 7 0.0225
0 -6 3 0.0449
0 -2 -7 0.0246
0 6 -3 0.0374
5 1 -1 0.1141
0 -6 3 0.0397
-5 -1 1 0.1664

loop_
_geom_angle_atom_site_label_1
_geom_angle_atom_site_label_2
_geom_angle_atom_site_label_3
_geom_angle
_geom_angle_site_symmetry_1
_geom_angle_site_symmetry_3
_geom_angle_publ_flag
C27 O1 C20 106.12(14) . . ?
O1 C27 C22 110.16(17) . . ?
O1 C27 C26 125.22(18) . . ?
C26 C27 C22 124.62(18) . . ?
O1 C20 C1 114.33(15) . . ?
C21 C20 O1 111.14(16) . . ?
C21 C20 C1 134.23(18) . . ?
C13 C8 C9 118.44(18) . . ?
C13 C8 C1 122.97(17) . . ?
C9 C8 C1 118.59(17) . . ?
C8 C13 C12 120.63(19) . . ?
C2 C7 C6 121.12(18) . . ?
C10 C9 C8 120.88(18) . . ?
C27 C22 C21 105.61(17) . . ?
C27 C22 C23 118.47(18) . . ?
C23 C22 C21 135.88(19) . . ?
C7 C2 C1 123.12(17) . . ?
C7 C2 C3 118.27(18) . . ?
C3 C2 C1 118.58(18) . . ?
C20 C1 C8 105.66(14) . . ?
C20 C1 C2 108.06(15) . . ?
C20 C1 C14 112.26(16) . . ?
C2 C1 C8 110.67(16) . . ?
C14 C1 C8 111.30(15) . . ?
C14 C1 C2 108.83(14) . . ?
C27 C26 C25 116.01(19) . . ?
C4 C3 C2 120.80(19) . . ?
C19 C14 C1 123.01(17) . . ?
C15 C14 C1 119.06(18) . . ?
C15 C14 C19 117.91(19) . . ?
C4 C5 C6 119.68(19) . . ?
C17 C16 C15 119.75(19) . . ?
C11 C10 C9 120.17(19) . . ?
C18 C19 C14 120.18(19) . . ?
C5 C4 C3 120.10(19) . . ?
C20 C21 C22 106.97(18) . . ?
C5 C6 C7 120.01(19) . . ?
C17 C18 C19 121.0(2) . . ?
C26 C25 C24 121.17(19) . . ?
C18 C17 C16 119.39(19) . . ?
C10 C11 C12 119.49(19) . . ?
C16 C15 C14 121.8(2) . . ?
C23 C24 C25 121.65(19) . . ?
C11 C12 C13 120.4(2) . . ?
C24 C23 C22 118.06(19) . . ?

loop_
_geom_bond_atom_site_label_1
_geom_bond_atom_site_label_2
_geom_bond_distance
_geom_bond_site_symmetry_2
_geom_bond_publ_flag
O1 C27 1.375(2) . ?
O1 C20 1.389(2) . ?
C27 C22 1.394(3) . ?
C27 C26 1.376(3) . ?
C20 C1 1.520(3) . ?
C20 C21 1.348(3) . ?
C8 C13 1.389(3) . ?
C8 C9 1.399(3) . ?
C8 C1 1.552(3) . ?
C13 C12 1.395(3) . ?
C7 C2 1.388(3) . ?
C7 C6 1.392(3) . ?
C9 C10 1.391(3) . ?
C22 C21 1.440(3) . ?
C22 C23 1.403(3) . ?
C2 C1 1.550(3) . ?
C2 C3 1.401(3) . ?
C1 C14 1.540(3) . ?
C26 C25 1.392(3) . ?
C3 C4 1.391(3) . ?
C14 C19 1.398(3) . ?
C14 C15 1.396(3) . ?
C5 C4 1.387(3) . ?
C5 C6 1.388(3) . ?
C16 C17 1.386(3) . ?
C16 C15 1.388(3) . ?
C10 C11 1.384(3) . ?
C19 C18 1.396(3) . ?
C18 C17 1.384(3) . ?
C25 C24 1.399(3) . ?
C11 C12 1.388(3) . ?
C24 C23 1.386(3) . ?

loop_
_exptl_oxdiff_crystal_face_indexfrac_h
_exptl_oxdiff_crystal_face_indexfrac_k
_exptl_oxdiff_crystal_face_indexfrac_l
_exptl_oxdiff_crystal_face_x
_exptl_oxdiff_crystal_face_y
_exptl_oxdiff_crystal_face_z
-0.4427 6.7459 -2.0165 -0.1565 -0.0169 0.9875
0.1333 2.4158 7.1129 -0.9926 -0.0793 -0.0921
0.4576 -6.4955 2.7822 0.0502 0.0084 -0.9987
-0.1644 -1.9514 -7.2686 0.9838 0.0783 0.1611
-0.4405 6.3401 -3.1702 0.0051 -0.0088 0.9999
4.7438 0.5350 -1.2391 0.0800 -0.9968 -0.0092
-0.2348 -6.3520 3.3136 -0.0164 0.1497 -0.9886
-4.7438 -0.5350 1.2391 -0.0800 0.9968 0.0092
